data_7249762
loop_
_publ_author_name
'Zhou, Yan'
'Xie, Junfang'
'Huang, Xiaohui'
'Jin, Chaoyi'
'Ma, Yue'
'Li, Licun'

_publ_section_title
;
 Lanthanide-radical complexes deriving from a nitronyl nitroxide ligand
 with chelating and bridging function: structure and magnetic properties
;
_journal_name_full CrystEngComm
_journal_paper_doi 10.1039/D4CE01184H
_journal_year 2025
_chemical_formula_moiety 'C64 H44 F36 N8 Nd2 O16'
_chemical_formula_sum 'C64 H44 F36 N8 Nd2 O16'
_chemical_formula_weight 2153.55
_chemical_name_systematic 2-Nd
_space_group_crystal_system triclinic
_space_group_IT_number 2
_space_group_name_Hall '-P 1'
_space_group_name_H-M_alt 'P -1'
_atom_sites_solution_hydrogens geom
_atom_sites_solution_primary dual
_audit_creation_date 2024-11-13
_audit_creation_method
;
Olex2 1.5
(compiled 2024.02.16 svn.r378c4104 for OlexSys, GUI svn.r6928)
;
_audit_update_record
;
2024-11-23 deposited with the CCDC.	2025-01-09 downloaded from the CCDC.
;
_cell_angle_alpha 83.017(4)
_cell_angle_beta 85.211(3)
_cell_angle_gamma 78.285(4)
_cell_formula_units_Z 2
_cell_length_a 13.3092(5)
_cell_length_b 17.0890(9)
_cell_length_c 20.6746(9)
_cell_measurement_reflns_used 13831
_cell_measurement_temperature 113.1500
_cell_measurement_theta_max 31.0480
_cell_measurement_theta_min 2.2730
_cell_volume 4561.8(4)
_computing_cell_refinement 'CrysAlisPro 1.171.39.46 (Rigaku OD, 2018)'
_computing_data_collection 'CrysAlisPro 1.171.39.46 (Rigaku OD, 2018)'
_computing_data_reduction 'CrysAlisPro 1.171.39.46 (Rigaku OD, 2018)'
_computing_molecular_graphics 'Olex2 1.5 (Dolomanov et al., 2009)'
_computing_publication_material 'Olex2 1.5 (Dolomanov et al., 2009)'
_computing_structure_refinement 'SHELXL 2019/3 (Sheldrick, 2015)'
_computing_structure_solution 'SHELXT 2014/5 (Sheldrick, 2014)'
_diffrn_ambient_temperature 113.1500
_diffrn_detector 'CCD plate'
_diffrn_measured_fraction_theta_full 0.989
_diffrn_measured_fraction_theta_max 0.989
_diffrn_measurement_details
;
List of Runs (angles in degrees, time in seconds):

  # Type    Start    End  Width  t~exp~   \w     \q     \k     \f   Frames
#--------------------------------------------------------------------------
  1  \w   -120.00  60.00   0.50    5.00    --  -30.00  45.00   0.00  360
  2  \w   -120.00  60.00   0.50    5.00    --  -30.00  45.00  90.00  360
  3  \w   -120.00  60.00   0.50    5.00    --  -30.00  45.00 180.00  360
;
_diffrn_measurement_device 'abstract diffractometer'
_diffrn_measurement_device_type 'dtrek-CrysAlisPro-abstract goniometer imported rigaku-d*trek images'
_diffrn_measurement_method '\w scans'
_diffrn_orient_matrix_type 'CrysAlisPro convention (1999,Acta A55,543-557)'
_diffrn_orient_matrix_UB_11 0.0276056000
_diffrn_orient_matrix_UB_12 -0.0306090000
_diffrn_orient_matrix_UB_13 0.0217470000
_diffrn_orient_matrix_UB_21 0.0150561000
_diffrn_orient_matrix_UB_22 0.0296533000
_diffrn_orient_matrix_UB_23 0.0162160000
_diffrn_orient_matrix_UB_31 -0.0445479000
_diffrn_orient_matrix_UB_32 0.0012317000
_diffrn_orient_matrix_UB_33 0.0215215000
_diffrn_radiation_monochromator graphite
_diffrn_radiation_probe x-ray
_diffrn_radiation_type 'Mo K\a'
_diffrn_radiation_wavelength 0.71073
_diffrn_reflns_av_R_equivalents 0.0344
_diffrn_reflns_av_unetI/netI 0.0450
_diffrn_reflns_Laue_measured_fraction_full 0.989
_diffrn_reflns_Laue_measured_fraction_max 0.989
_diffrn_reflns_limit_h_max 16
_diffrn_reflns_limit_h_min -14
_diffrn_reflns_limit_k_max 20
_diffrn_reflns_limit_k_min -20
_diffrn_reflns_limit_l_max 24
_diffrn_reflns_limit_l_min -24
_diffrn_reflns_number 36262
_diffrn_reflns_point_group_measured_fraction_full 0.989
_diffrn_reflns_point_group_measured_fraction_max 0.989
_diffrn_reflns_theta_full 25.242
_diffrn_reflns_theta_max 25.350
_diffrn_reflns_theta_min 1.565
_diffrn_source 'fine-focus sealed X-ray tube'
_diffrn_source_type 'Enhance (Mo) X-ray Source'
_exptl_absorpt_coefficient_mu 1.258
_exptl_absorpt_correction_T_max 1.00000
_exptl_absorpt_correction_T_min 0.34035
_exptl_absorpt_correction_type multi-scan
_exptl_absorpt_process_details
;
CrysAlisPro 1.171.39.46 (Rigaku Oxford Diffraction, 2018)
Empirical absorption correction using spherical harmonics,
 implemented in SCALE3 ABSPACK scaling algorithm.
;
_exptl_crystal_colour 'clear dark blue'
_exptl_crystal_colour_lustre clear
_exptl_crystal_colour_modifier dark
_exptl_crystal_colour_primary blue
_exptl_crystal_density_diffrn 1.568
_exptl_crystal_description block
_exptl_crystal_F_000 2112
_exptl_crystal_size_max 0.1
_exptl_crystal_size_mid 0.1
_exptl_crystal_size_min 0.1
_refine_diff_density_max 3.739
_refine_diff_density_min -2.598
_refine_diff_density_rms 0.193
_refine_ls_extinction_method none
_refine_ls_goodness_of_fit_ref 1.035
_refine_ls_hydrogen_treatment constr
_refine_ls_matrix_type full
_refine_ls_number_parameters 1143
_refine_ls_number_reflns 16521
_refine_ls_number_restraints 12
_refine_ls_restrained_S_all 1.040
_refine_ls_R_factor_all 0.1015
_refine_ls_R_factor_gt 0.0844
_refine_ls_shift/su_max 0.001
_refine_ls_shift/su_mean 0.000
_refine_ls_structure_factor_coef Fsqd
_refine_ls_weighting_details 'w=1/[\s^2^(Fo^2^)+(0.1404P)^2^+36.1533P] where P=(Fo^2^+2Fc^2^)/3'
_refine_ls_weighting_scheme calc
_refine_ls_wR_factor_gt 0.2313
_refine_ls_wR_factor_ref 0.2495
_reflns_Friedel_coverage 0.000
_reflns_number_gt 13000
_reflns_number_total 16521
_reflns_threshold_expression 'I > 2\s(I)'
_cod_data_source_file d4ce01184h2.cif
_cod_data_source_block 2-Nd
_cod_database_code 7249762
_shelx_shelxl_version_number 2019/3
_chemical_oxdiff_formula 'C11 H10 N O'
_shelx_space_group_comment
;
The symmetry employed for this shelxl refinement is uniquely defined
by the following loop, which should always be used as a source of
symmetry information in preference to the above space-group names.
They are only intended as comments.
;
_shelx_estimated_absorpt_t_max 0.885
_shelx_estimated_absorpt_t_min 0.885
_reflns_odcompleteness_completeness 98.48
_reflns_odcompleteness_iscentric 1
_reflns_odcompleteness_theta 26.32
_olex2_refinement_description
;
1. Fixed Uiso
 At 1.2 times of:
  All C(H) groups
 At 1.5 times of:
  All C(H,H,H) groups
2. Uiso/Uaniso restraints and constraints
Uanis(F25) \\sim Ueq: with sigma of 0.001 and sigma for terminal atoms of 0.002
Uanis(F27) \\sim Ueq: with sigma of 0.01 and sigma for terminal atoms of 0.02
3.a Aromatic/amide H refined with riding coordinates:
 C3(H3), C20(H20), C19(H19), C2(H2), C1(H1), C52(H52), C24(H24), C21(H21),
 C5(H5), C62(H62), C18(H18), C10(H10), C8(H8), C57(H57), C47(H47), C7(H7),
 C37(H37), C25(H25), C42(H42), C26(H26)
3.b Idealised Me refined as rotating group:
 C33(H33A,H33B,H33C), C14(H14A,H14B,H14C), C15(H15A,H15B,H15C), C34(H34A,H34B,
 H34C), C32(H32A,H32B,H32C), C16(H16A,H16B,H16C), C17(H17A,H17B,H17C), C31(H31A,
 H31B,H31C)
;
_olex2_submission_original_sample_id 2-Nd
_olex2_submission_special_instructions 'No special instructions were received'
_oxdiff_exptl_absorpt_empirical_details
;
Empirical correction (ABSPACK) includes:
- Absorption correction using spherical harmonics
- Frame scaling
- Detector area scaling
;
_oxdiff_exptl_absorpt_empirical_full_max 1.865
_oxdiff_exptl_absorpt_empirical_full_min 0.511

loop_
_space_group_symop_operation_xyz
'x, y, z'
'-x, -y, -z'

loop_
_atom_site_label
_atom_site_type_symbol
_atom_site_fract_x
_atom_site_fract_y
_atom_site_fract_z
_atom_site_U_iso_or_equiv
_atom_site_adp_type
_atom_site_occupancy
_atom_site_site_symmetry_order
_atom_site_calc_flag
_atom_site_refinement_flags_posn
_atom_site_refinement_flags_adp
_atom_site_refinement_flags_occupancy
_atom_site_disorder_assembly
_atom_site_disorder_group
Nd2 Nd 0.95645(4) 0.15368(3) 0.20357(2) 0.03686(16) Uani 1 1 d . . . . .
Nd1 Nd 0.53403(4) 0.70477(3) 0.28620(2) 0.03925(17) Uani 1 1 d . . . . .
O2 O 0.6138(5) 0.7209(4) 0.3853(3) 0.0443(15) Uani 1 1 d . . . . .
F6 F 0.9087(5) 0.7052(5) 0.2116(3) 0.085(2) Uani 1 1 d . . . . .
O3 O 0.7021(5) 0.7364(4) 0.2544(3) 0.0444(15) Uani 1 1 d . . . . .
O8 O 1.1045(5) 0.1879(4) 0.1406(3) 0.0492(16) Uani 1 1 d . . . . .
F24 F 0.5879(5) 0.2384(5) 0.2907(3) 0.084(2) Uani 1 1 d . . . . .
O12 O 0.9891(5) 0.1957(4) 0.3069(3) 0.0417(14) Uani 1 1 d . . . . .
F30 F 0.9587(7) -0.0610(4) 0.4430(3) 0.084(2) Uani 1 1 d . . . . .
O7 O 0.4698(5) 0.5919(4) 0.3449(3) 0.0474(15) Uani 1 1 d . . . . .
O9 O 0.8704(5) 0.2298(4) 0.1088(3) 0.0441(15) Uani 1 1 d . . . . .
O11 O 0.9239(5) 0.0529(4) 0.2935(3) 0.0460(15) Uani 1 1 d . . . . .
F21 F 0.6729(6) 0.3514(5) 0.0225(3) 0.097(3) Uani 1 1 d . . . . .
O10 O 0.7890(5) 0.2269(4) 0.2421(3) 0.0428(14) Uani 1 1 d . . . . .
O14 O 1.0126(5) 0.0447(4) 0.1375(3) 0.0492(16) Uani 1 1 d . . . . .
F7 F 0.5315(8) 0.8861(5) 0.0640(4) 0.101(3) Uani 1 1 d . . . . .
F20 F 0.7824(8) 0.2520(5) -0.0076(3) 0.105(3) Uani 1 1 d . . . . .
O4 O 0.5100(5) 0.7872(4) 0.1810(3) 0.0485(16) Uani 1 1 d . . . . .
O1 O 0.3929(5) 0.7600(4) 0.3562(3) 0.0479(15) Uani 1 1 d . . . . .
F28 F 1.0043(7) -0.1039(4) 0.3512(4) 0.092(2) Uani 1 1 d . . . . .
F19 F 0.8317(7) 0.3562(6) 0.0100(4) 0.102(3) Uani 1 1 d . . . . .
F23 F 0.6583(6) 0.3334(5) 0.3101(4) 0.092(2) Uani 1 1 d . . . . .
O6 O 0.3724(6) 0.6958(5) 0.2438(3) 0.0571(18) Uani 1 1 d . . . . .
O13 O 1.1212(5) 0.0734(4) 0.2414(3) 0.0474(16) Uani 1 1 d . . . . .
O5 O 0.5728(5) 0.6195(4) 0.1967(3) 0.0493(16) Uani 1 1 d . . . . .
F22 F 0.5513(6) 0.3527(6) 0.2347(4) 0.120(4) Uani 1 1 d . . . . .
F29 F 0.8496(7) -0.0591(5) 0.3745(4) 0.090(2) Uani 1 1 d . . . . .
O16 O 0.4323(7) 0.9373(5) 0.4987(4) 0.076(2) Uani 1 1 d . . . . .
F36 F 1.3471(6) 0.0081(7) 0.2400(4) 0.113(3) Uani 1 1 d . . . . .
N6 N 0.8004(6) 1.0838(5) 0.1756(3) 0.0433(17) Uani 1 1 d . . . . .
N2 N 0.6823(6) 0.5770(5) 0.3183(3) 0.0428(17) Uani 1 1 d . . . . .
N1 N 0.5259(6) 0.8642(5) 0.3076(3) 0.0438(18) Uani 1 1 d . . . . .
F5 F 0.8315(8) 0.8263(6) 0.1916(6) 0.120(4) Uani 1 1 d . . . . .
F12 F 0.6648(7) 0.5150(5) 0.1097(5) 0.101(3) Uani 1 1 d . . . . .
N4 N 0.3878(6) 0.7996(5) 0.4061(4) 0.0451(18) Uani 1 1 d . . . . .
N3 N 0.9683(6) 0.3164(4) 0.1883(3) 0.0415(17) Uani 1 1 d . . . . .
F9 F 0.4296(8) 0.8326(5) 0.0232(4) 0.106(3) Uani 1 1 d . . . . .
F11 F 0.5151(9) 0.4968(6) 0.1393(5) 0.117(3) Uani 1 1 d . . . . .
F1 F 0.6408(8) 0.8000(6) 0.4905(4) 0.120(4) Uani 1 1 d . . . . .
F17 F 0.3753(12) 0.5051(6) 0.4487(4) 0.152(5) Uani 1 1 d . . . . .
N5 N 0.4011(7) 0.8845(5) 0.4726(4) 0.054(2) Uani 1 1 d . . . . .
C3 C 0.6452(8) 1.0077(6) 0.1457(4) 0.046(2) Uani 1 1 d . . . . .
H3 H 0.592387 0.982418 0.134931 0.056 Uiso 1 1 calc R U . . .
F32 F 1.1130(12) -0.0525(7) 0.0357(4) 0.151(5) Uani 1 1 d . . . . .
F33 F 1.1026(11) -0.1479(5) 0.1077(5) 0.153(5) Uani 1 1 d . . . . .
C4 C 0.6615(7) 1.0142(5) 0.2109(4) 0.041(2) Uani 1 1 d . . . . .
N8 N 1.1082(7) 0.2395(5) 0.0906(4) 0.054(2) Uani 1 1 d . . . . .
F2 F 0.6940(10) 0.6756(7) 0.5029(4) 0.124(4) Uani 1 1 d . . . . .
O15 O 1.0565(10) 0.4180(5) -0.0024(4) 0.113(4) Uani 1 1 d . . . . .
F14 F 0.1532(8) 0.6253(8) 0.2220(6) 0.160(6) Uani 1 1 d . . . . .
C20 C 0.7625(8) 0.4755(6) 0.3984(4) 0.050(2) Uani 1 1 d . . . . .
H20 H 0.765624 0.453006 0.442716 0.060 Uiso 1 1 calc R U . . .
F18 F 0.4720(9) 0.4323(6) 0.3879(5) 0.142(5) Uani 1 1 d . . . . .
N7 N 1.0857(9) 0.3474(6) 0.0223(4) 0.074(3) Uani 1 1 d . . . . .
C19 C 0.7511(7) 0.5441(6) 0.2747(4) 0.043(2) Uani 1 1 d . . . . .
H19 H 0.748654 0.568649 0.230928 0.051 Uiso 1 1 calc R U . . .
C2 C 0.7089(8) 1.0396(6) 0.0976(4) 0.050(2) Uani 1 1 d . . . . .
H2 H 0.699884 1.036318 0.052944 0.059 Uiso 1 1 calc R U . . .
C39 C 0.4552(10) 0.8471(7) 0.0797(5) 0.063(3) Uani 1 1 d . . . . .
F8 F 0.3849(9) 0.8971(6) 0.1062(4) 0.149(5) Uani 1 1 d . . . . .
F26 F 1.0761(8) 0.2713(5) 0.3819(4) 0.102(3) Uani 1 1 d . . . . .
C22 C 0.8268(7) 0.4760(6) 0.2881(4) 0.044(2) Uani 1 1 d . . . . .
C12 C 0.3276(8) 0.7742(7) 0.4668(5) 0.054(3) Uani 1 1 d . . . . .
F3 F 0.7986(8) 0.7514(10) 0.4802(4) 0.163(6) Uani 1 1 d . . . . .
C1 C 0.7838(8) 1.0755(6) 0.1136(4) 0.046(2) Uani 1 1 d . . . . .
H1 H 0.826908 1.095753 0.079458 0.055 Uiso 1 1 calc R U . . .
F10 F 0.5411(10) 0.5576(5) 0.0460(4) 0.134(4) Uani 1 1 d . . . . .
C11 C 0.4320(7) 0.8607(6) 0.4116(4) 0.042(2) Uani 1 1 d . . . . .
C23 C 0.8936(7) 0.4387(6) 0.2344(4) 0.045(2) Uani 1 1 d . . . . .
C52 C 0.9973(7) 0.0823(6) 0.3858(4) 0.046(2) Uani 1 1 d . . . . .
H52 H 1.018774 0.061102 0.428216 0.055 Uiso 1 1 calc R U . . .
C24 C 0.9167(6) 0.3569(6) 0.2359(4) 0.041(2) Uani 1 1 d . . . . .
H24 H 0.894221 0.326467 0.273904 0.049 Uiso 1 1 calc R U . . .
C21 C 0.8304(7) 0.4419(6) 0.3517(4) 0.047(2) Uani 1 1 d . . . . .
H21 H 0.880247 0.395008 0.363098 0.057 Uiso 1 1 calc R U . . .
C30 C 1.1801(8) 0.2164(6) 0.0328(5) 0.054(3) Uani 1 1 d . . . . .
C9 C 0.4966(7) 0.9006(5) 0.3628(4) 0.0396(19) Uani 1 1 d . . . . .
C60 C 0.6245(9) 0.3004(8) 0.2624(6) 0.068(3) Uani 1 1 d . . . . .
C51 C 1.0088(7) 0.1597(7) 0.3621(4) 0.049(2) Uani 1 1 d . . . . .
C5 C 0.7396(7) 1.0528(6) 0.2222(4) 0.045(2) Uani 1 1 d . . . . .
H5 H 0.750641 1.057510 0.266221 0.054 Uiso 1 1 calc R U . . .
C6 C 0.6016(7) 0.9776(6) 0.2648(4) 0.045(2) Uani 1 1 d . . . . .
F4 F 0.9332(8) 0.7935(9) 0.2707(5) 0.162(6) Uani 1 1 d . . . . .
C38 C 0.4922(8) 0.7721(6) 0.1267(4) 0.049(2) Uani 1 1 d . . . . .
F34 F 1.2566(7) 0.0042(8) 0.3252(4) 0.141(5) Uani 1 1 d . . . . .
C62 C 0.7078(8) 0.2980(6) 0.1491(4) 0.054(3) Uani 1 1 d . . . . .
H62 H 0.646039 0.332697 0.135811 0.065 Uiso 1 1 calc R U . . .
C54 C 0.9419(10) -0.0471(7) 0.3805(5) 0.062(3) Uani 1 1 d . . . . .
C33 C 1.2073(11) 0.3136(8) -0.0707(6) 0.074(4) Uani 1 1 d . . . . .
H33A H 1.168581 0.356453 -0.099975 0.112 Uiso 1 1 calc R U . . .
H33B H 1.243566 0.270226 -0.095909 0.112 Uiso 1 1 calc R U . . .
H33C H 1.257265 0.335112 -0.049332 0.112 Uiso 1 1 calc R U . . .
C18 C 0.6893(8) 0.5423(6) 0.3807(4) 0.047(2) Uani 1 1 d . . . . .
H18 H 0.641750 0.564985 0.413449 0.056 Uiso 1 1 calc R U . . .
C49 C 0.8633(10) 0.7713(11) 0.2395(7) 0.084(4) Uani 1 1 d . . . . .
C44 C 0.3929(10) 0.4858(8) 0.3918(6) 0.065(3) Uani 1 1 d . . . . .
C10 C 0.5770(7) 0.9037(5) 0.2613(4) 0.044(2) Uani 1 1 d . . . . .
H10 H 0.598564 0.878967 0.222391 0.053 Uiso 1 1 calc R U . . .
C48 C 0.7710(8) 0.7525(7) 0.2845(5) 0.057(3) Uani 1 1 d . . . . .
C59 C 1.0711(11) -0.0758(7) 0.0912(5) 0.070(4) Uani 1 1 d . . . . .
C43 C 0.3946(9) 0.5591(7) 0.3421(5) 0.056(3) Uani 1 1 d . . . . .
C53 C 0.9561(7) 0.0354(6) 0.3500(4) 0.047(2) Uani 1 1 d . . . . .
C56 C 1.1721(8) 0.0075(7) 0.2298(5) 0.053(3) Uani 1 1 d . . . . .
C8 C 0.5195(8) 0.9728(6) 0.3714(5) 0.050(2) Uani 1 1 d . . . . .
H8 H 0.500757 0.995155 0.411580 0.060 Uiso 1 1 calc R U . . .
C58 C 1.0790(8) -0.0176(6) 0.1409(4) 0.049(2) Uani 1 1 d . . . . .
C61 C 0.7177(8) 0.2715(6) 0.2150(4) 0.049(2) Uani 1 1 d . . . . .
F16 F 0.3196(12) 0.4470(8) 0.3837(7) 0.187(7) Uani 1 1 d . . . . .
C46 C 0.6968(8) 0.7386(7) 0.3953(5) 0.055(3) Uani 1 1 d . . . . .
C57 C 1.1561(10) -0.0413(7) 0.1837(5) 0.067(3) Uani 1 1 d . . . . .
H57 H 1.199836 -0.092448 0.181853 0.080 Uiso 1 1 calc R U . . .
C45 C 0.7070(9) 0.7449(11) 0.4678(6) 0.078(4) Uani 1 1 d . . . . .
C64 C 0.7655(11) 0.3089(8) 0.0311(5) 0.071(3) Uani 1 1 d . . . . .
C55 C 1.2679(9) -0.0191(9) 0.2695(6) 0.073(4) Uani 1 1 d . . . . .
C41 C 0.3080(9) 0.6511(8) 0.2553(6) 0.063(3) Uani 1 1 d . . . . .
C14 C 0.2144(10) 0.9118(9) 0.4803(6) 0.087(4) Uani 1 1 d . . . . .
H14A H 0.216038 0.921251 0.432508 0.130 Uiso 1 1 calc R U . . .
H14B H 0.213159 0.962413 0.498327 0.130 Uiso 1 1 calc R U . . .
H14C H 0.152713 0.890805 0.496605 0.130 Uiso 1 1 calc R U . . .
F15 F 0.2419(10) 0.6861(10) 0.1529(6) 0.165(6) Uani 1 1 d . . . . .
F13 F 0.1583(7) 0.7440(8) 0.2325(7) 0.162(6) Uani 1 1 d . . . . .
C13 C 0.3108(10) 0.8502(8) 0.5013(6) 0.069(3) Uani 1 1 d . . . . .
C15 C 0.3092(11) 0.8405(9) 0.5733(5) 0.076(4) Uani 1 1 d . . . . .
H15A H 0.256158 0.810243 0.591019 0.114 Uiso 1 1 calc R U . . .
H15B H 0.294082 0.893582 0.589318 0.114 Uiso 1 1 calc R U . . .
H15C H 0.376464 0.811311 0.587329 0.114 Uiso 1 1 calc R U . . .
C47 C 0.7716(9) 0.7554(8) 0.3503(6) 0.067(3) Uani 1 1 d . . . . .
H47 H 0.829482 0.770392 0.365794 0.081 Uiso 1 1 calc R U . . .
C7 C 0.5693(8) 1.0122(6) 0.3220(5) 0.051(2) Uani 1 1 d . . . . .
H7 H 0.582142 1.063862 0.326684 0.062 Uiso 1 1 calc R U . . .
C63 C 0.7864(9) 0.2751(6) 0.1017(4) 0.053(3) Uani 1 1 d . . . . .
C37 C 0.5034(9) 0.6979(6) 0.1021(4) 0.055(3) Uani 1 1 d . . . . .
H37 H 0.483241 0.695959 0.059373 0.066 Uiso 1 1 calc R U . . .
C25 C 0.9264(9) 0.4828(6) 0.1787(6) 0.059(3) Uani 1 1 d . . . . .
H25 H 0.910749 0.539842 0.175048 0.071 Uiso 1 1 calc R U . . .
F35 F 1.2931(9) -0.0985(6) 0.2782(8) 0.168(6) Uani 1 1 d . . . . .
C35 C 0.5656(13) 0.5496(8) 0.1066(6) 0.077(4) Uani 1 1 d . . . . .
F27 F 1.1009(14) 0.1706(8) 0.4490(6) 0.194(6) Uani 1 1 d . U . . .
C36 C 0.5429(9) 0.6287(7) 0.1386(5) 0.055(3) Uani 1 1 d . . . . .
C27 C 1.0016(8) 0.3603(6) 0.1358(4) 0.049(2) Uani 1 1 d . . . . .
C34 C 1.0454(11) 0.2591(10) -0.0559(6) 0.084(4) Uani 1 1 d . . . . .
H34A H 1.001345 0.232269 -0.023963 0.127 Uiso 1 1 calc R U . . .
H34B H 1.075268 0.223006 -0.088857 0.127 Uiso 1 1 calc R U . . .
H34C H 1.004359 0.308244 -0.077098 0.127 Uiso 1 1 calc R U . . .
C42 C 0.3129(9) 0.5831(9) 0.3017(6) 0.076(4) Uani 1 1 d . . . . .
H42 H 0.259483 0.553124 0.305467 0.091 Uiso 1 1 calc R U . . .
C32 C 1.1800(14) 0.1305(9) 0.0202(7) 0.107(6) Uani 1 1 d . . . . .
H32A H 1.213169 0.093084 0.055454 0.161 Uiso 1 1 calc R U . . .
H32B H 1.217752 0.119599 -0.021516 0.161 Uiso 1 1 calc R U . . .
H32C H 1.108991 0.123522 0.018590 0.161 Uiso 1 1 calc R U . . .
C16 C 0.2350(11) 0.7466(11) 0.4497(7) 0.095(5) Uani 1 1 d . . . . .
H16A H 0.194626 0.732740 0.489781 0.143 Uiso 1 1 calc R U . . .
H16B H 0.256403 0.699228 0.425874 0.143 Uiso 1 1 calc R U . . .
H16C H 0.193091 0.789735 0.422313 0.143 Uiso 1 1 calc R U . . .
C29 C 1.1346(11) 0.2813(7) -0.0199(6) 0.074(4) Uani 1 1 d . . . . .
C28 C 1.0617(9) 0.3153(6) 0.0845(5) 0.060(3) Uani 1 1 d . . . . .
C17 C 0.4044(13) 0.7038(8) 0.5020(7) 0.098(5) Uani 1 1 d . . . . .
H17A H 0.451013 0.725697 0.525907 0.147 Uiso 1 1 calc R U . . .
H17B H 0.444309 0.670812 0.469573 0.147 Uiso 1 1 calc R U . . .
H17C H 0.366021 0.670565 0.532674 0.147 Uiso 1 1 calc R U . . .
C26 C 0.9817(9) 0.4439(6) 0.1288(5) 0.062(3) Uani 1 1 d . . . . .
H26 H 1.005653 0.473235 0.090644 0.074 Uiso 1 1 calc R U . . .
C31 C 1.2847(12) 0.2244(14) 0.0524(8) 0.126(7) Uani 1 1 d . . . . .
H31A H 1.289232 0.281339 0.048090 0.189 Uiso 1 1 calc R U . . .
H31B H 1.338608 0.195625 0.023853 0.189 Uiso 1 1 calc R U . . .
H31C H 1.293829 0.201382 0.097772 0.189 Uiso 1 1 calc R U . . .
C40 C 0.2154(13) 0.6783(13) 0.2132(9) 0.105(6) Uani 1 1 d . . . . .
C50 C 1.0485(11) 0.2079(9) 0.4072(5) 0.072(4) Uani 1 1 d . . . . .
F25 F 0.9712(14) 0.2394(10) 0.4439(9) 0.190(6) Uani 1 1 d . U . . .
F31 F 0.9766(9) -0.0705(7) 0.0775(6) 0.132(4) Uani 1 1 d . . . . .

loop_
_atom_site_aniso_label
_atom_site_aniso_U_11
_atom_site_aniso_U_22
_atom_site_aniso_U_33
_atom_site_aniso_U_23
_atom_site_aniso_U_13
_atom_site_aniso_U_12
Nd2 0.0379(3) 0.0442(3) 0.0215(2) -0.00540(18) 0.00000(18) 0.0086(2)
Nd1 0.0399(3) 0.0435(3) 0.0278(2) -0.00556(19) 0.00135(19) 0.0069(2)
O2 0.040(4) 0.051(4) 0.035(3) -0.010(3) 0.004(3) 0.009(3)
F6 0.057(4) 0.126(6) 0.067(4) -0.036(4) 0.023(3) 0.003(4)
O3 0.039(4) 0.052(4) 0.037(3) -0.012(3) 0.011(3) 0.004(3)
O8 0.046(4) 0.053(4) 0.036(3) 0.001(3) 0.013(3) 0.009(3)
F24 0.061(4) 0.131(7) 0.053(4) 0.001(4) 0.014(3) -0.013(4)
O12 0.045(4) 0.049(3) 0.027(3) -0.012(3) -0.005(2) 0.007(3)
F30 0.135(7) 0.080(5) 0.032(3) 0.013(3) -0.009(4) -0.022(4)
O7 0.043(4) 0.054(4) 0.039(3) -0.003(3) -0.002(3) 0.005(3)
O9 0.050(4) 0.051(4) 0.023(3) 0.001(2) -0.003(3) 0.008(3)
O11 0.050(4) 0.057(4) 0.028(3) -0.002(3) -0.008(3) -0.002(3)
F21 0.097(6) 0.120(6) 0.046(4) 0.008(4) -0.017(4) 0.040(5)
O10 0.037(3) 0.052(4) 0.030(3) -0.004(3) 0.002(3) 0.010(3)
O14 0.061(4) 0.046(4) 0.033(3) -0.012(3) -0.005(3) 0.012(3)
F7 0.139(8) 0.085(5) 0.074(5) 0.027(4) -0.026(5) -0.021(5)
F20 0.153(8) 0.109(6) 0.034(3) -0.017(4) -0.027(4) 0.034(6)
O4 0.055(4) 0.053(4) 0.031(3) -0.004(3) -0.003(3) 0.005(3)
O1 0.043(4) 0.057(4) 0.039(3) -0.018(3) 0.007(3) 0.005(3)
F28 0.137(7) 0.054(4) 0.067(4) 0.001(3) 0.010(4) 0.010(4)
F19 0.114(7) 0.116(7) 0.063(5) 0.040(5) -0.013(4) -0.016(5)
F23 0.085(5) 0.099(6) 0.080(5) -0.040(4) 0.038(4) 0.008(4)
O6 0.057(5) 0.068(5) 0.038(4) 0.000(3) -0.001(3) 0.006(4)
O13 0.040(4) 0.061(4) 0.031(3) -0.003(3) -0.004(3) 0.014(3)
O5 0.053(4) 0.053(4) 0.036(3) -0.011(3) -0.007(3) 0.011(3)
F22 0.079(5) 0.151(8) 0.077(5) 0.024(5) 0.023(4) 0.072(5)
F29 0.093(6) 0.092(5) 0.088(5) 0.030(4) -0.027(4) -0.041(5)
O16 0.100(7) 0.089(6) 0.046(4) -0.032(4) 0.020(4) -0.031(5)
F36 0.052(5) 0.179(10) 0.097(6) -0.004(6) -0.010(4) -0.001(5)
N6 0.043(4) 0.049(4) 0.033(4) -0.006(3) -0.001(3) 0.000(3)
N2 0.035(4) 0.057(5) 0.031(4) -0.010(3) 0.000(3) 0.006(3)
N1 0.049(5) 0.045(4) 0.032(4) -0.007(3) 0.002(3) 0.004(3)
F5 0.108(7) 0.094(6) 0.140(8) -0.008(6) 0.088(7) -0.020(5)
F12 0.101(6) 0.084(5) 0.111(7) -0.050(5) -0.012(5) 0.025(5)
N4 0.041(4) 0.050(4) 0.036(4) -0.008(3) 0.009(3) 0.008(3)
N3 0.042(4) 0.048(4) 0.026(3) -0.003(3) 0.004(3) 0.008(3)
F9 0.159(8) 0.092(5) 0.062(5) 0.010(4) -0.062(5) -0.003(5)
F11 0.163(10) 0.086(6) 0.114(7) -0.028(5) -0.011(7) -0.040(6)
F1 0.137(8) 0.147(8) 0.066(5) -0.066(5) -0.015(5) 0.030(6)
F17 0.297(16) 0.084(6) 0.058(5) -0.001(4) 0.053(7) -0.028(8)
N5 0.059(5) 0.069(6) 0.034(4) -0.023(4) 0.012(4) -0.004(4)
C3 0.054(6) 0.053(5) 0.033(4) -0.004(4) -0.010(4) -0.009(4)
F32 0.278(16) 0.129(8) 0.056(5) -0.047(5) 0.048(7) -0.063(9)
F33 0.289(15) 0.057(5) 0.101(7) -0.035(5) -0.082(8) 0.039(7)
C4 0.040(5) 0.043(5) 0.036(4) -0.007(4) -0.001(4) 0.005(4)
N8 0.060(5) 0.053(5) 0.038(4) 0.001(4) 0.022(4) 0.006(4)
F2 0.190(11) 0.139(8) 0.049(4) 0.002(5) -0.037(6) -0.039(8)
O15 0.188(11) 0.054(5) 0.059(5) 0.016(4) 0.061(6) 0.024(6)
F14 0.104(8) 0.208(12) 0.181(11) 0.068(10) -0.093(8) -0.078(8)
C20 0.061(6) 0.053(6) 0.032(5) -0.008(4) -0.004(4) 0.004(5)
F18 0.142(9) 0.086(6) 0.141(9) 0.051(6) 0.056(7) 0.049(6)
N7 0.101(8) 0.055(5) 0.045(5) 0.007(4) 0.035(5) 0.014(5)
C19 0.042(5) 0.051(5) 0.032(4) -0.009(4) -0.004(4) 0.001(4)
C2 0.065(7) 0.057(6) 0.027(4) -0.006(4) -0.006(4) -0.008(5)
C39 0.072(8) 0.066(7) 0.042(6) 0.007(5) -0.002(5) -0.001(6)
F8 0.162(9) 0.137(8) 0.077(6) 0.025(5) 0.021(6) 0.105(8)
F26 0.166(9) 0.092(6) 0.066(5) -0.005(4) -0.006(5) -0.069(6)
C22 0.040(5) 0.048(5) 0.037(5) -0.009(4) 0.000(4) 0.008(4)
C12 0.053(6) 0.065(6) 0.039(5) -0.013(4) 0.017(4) -0.005(5)
F3 0.102(7) 0.347(19) 0.071(6) -0.074(8) -0.020(5) -0.077(10)
C1 0.053(6) 0.052(5) 0.026(4) -0.001(4) 0.004(4) 0.002(4)
F10 0.241(13) 0.092(6) 0.063(5) -0.038(4) -0.054(6) 0.015(7)
C11 0.040(5) 0.047(5) 0.037(5) -0.010(4) 0.003(4) -0.002(4)
C23 0.032(5) 0.057(6) 0.037(5) -0.008(4) 0.001(4) 0.012(4)
C52 0.041(5) 0.070(6) 0.021(4) 0.000(4) -0.003(3) 0.003(4)
C24 0.029(4) 0.056(5) 0.030(4) -0.007(4) -0.001(3) 0.008(4)
C21 0.040(5) 0.059(6) 0.037(5) -0.014(4) -0.011(4) 0.012(4)
C30 0.050(6) 0.065(6) 0.038(5) -0.013(4) 0.022(4) 0.003(5)
C9 0.043(5) 0.043(5) 0.028(4) -0.009(3) 0.000(4) 0.004(4)
C60 0.048(7) 0.091(9) 0.047(6) -0.001(6) 0.006(5) 0.021(6)
C51 0.038(5) 0.078(7) 0.023(4) -0.010(4) -0.005(4) 0.009(4)
C5 0.048(6) 0.049(5) 0.030(4) -0.003(4) 0.003(4) 0.006(4)
C6 0.041(5) 0.050(5) 0.038(5) -0.003(4) -0.003(4) 0.005(4)
F4 0.097(7) 0.311(17) 0.130(8) -0.124(10) 0.065(6) -0.130(10)
C38 0.047(6) 0.059(6) 0.035(5) -0.002(4) -0.005(4) 0.004(4)
F34 0.079(6) 0.260(14) 0.055(5) -0.014(6) -0.036(4) 0.047(7)
C62 0.044(6) 0.070(7) 0.034(5) 0.003(4) -0.001(4) 0.017(5)
C54 0.078(8) 0.065(7) 0.036(5) 0.001(5) -0.013(5) 0.001(6)
C33 0.084(9) 0.083(8) 0.052(6) -0.013(6) 0.028(6) -0.014(7)
C18 0.049(6) 0.055(6) 0.030(4) -0.013(4) 0.000(4) 0.005(4)
C49 0.051(8) 0.134(13) 0.069(8) -0.042(9) 0.027(6) -0.019(8)
C44 0.063(7) 0.072(8) 0.057(7) -0.002(6) -0.005(6) -0.013(6)
C10 0.051(6) 0.044(5) 0.029(4) -0.003(4) 0.006(4) 0.006(4)
C48 0.049(6) 0.066(7) 0.055(6) -0.027(5) 0.016(5) -0.002(5)
C59 0.094(10) 0.057(7) 0.047(6) -0.021(5) -0.011(6) 0.028(6)
C43 0.059(7) 0.058(6) 0.044(5) -0.001(5) -0.003(5) 0.007(5)
C53 0.046(5) 0.060(6) 0.025(4) -0.001(4) 0.001(4) 0.010(4)
C56 0.040(5) 0.069(7) 0.039(5) 0.007(5) -0.004(4) 0.013(5)
C8 0.051(6) 0.055(6) 0.039(5) -0.012(4) 0.010(4) -0.001(4)
C58 0.052(6) 0.051(5) 0.034(5) -0.009(4) 0.003(4) 0.012(4)
C61 0.047(6) 0.060(6) 0.031(4) -0.005(4) 0.004(4) 0.009(5)
F16 0.213(14) 0.168(11) 0.198(13) 0.110(10) -0.101(11) -0.118(11)
C46 0.043(6) 0.071(7) 0.051(6) -0.025(5) 0.009(5) -0.005(5)
C57 0.085(8) 0.052(6) 0.047(6) -0.010(5) -0.005(5) 0.028(6)
C45 0.040(6) 0.152(14) 0.057(7) -0.049(9) -0.001(5) -0.031(7)
C64 0.081(9) 0.081(8) 0.038(6) 0.012(6) -0.009(6) 0.007(7)
C55 0.047(7) 0.095(10) 0.063(8) -0.002(7) -0.008(6) 0.020(6)
C41 0.041(6) 0.078(8) 0.064(7) 0.002(6) -0.009(5) 0.001(5)
C14 0.060(8) 0.117(11) 0.062(8) -0.003(7) 0.017(6) 0.021(7)
F15 0.137(10) 0.269(16) 0.099(8) 0.065(9) -0.070(7) -0.086(10)
F13 0.056(6) 0.166(11) 0.232(15) 0.063(10) -0.040(7) 0.014(6)
C13 0.071(8) 0.086(8) 0.051(6) -0.019(6) 0.016(6) -0.018(6)
C15 0.080(9) 0.101(10) 0.046(6) -0.018(6) 0.021(6) -0.022(7)
C47 0.047(6) 0.101(9) 0.062(7) -0.037(6) 0.000(5) -0.018(6)
C7 0.048(6) 0.059(6) 0.039(5) -0.001(4) 0.007(4) 0.004(4)
C63 0.065(7) 0.054(6) 0.029(5) 0.005(4) -0.003(4) 0.010(5)
C37 0.068(7) 0.062(6) 0.029(4) -0.014(4) -0.002(4) 0.003(5)
C25 0.058(7) 0.042(5) 0.068(7) -0.002(5) 0.008(5) 0.007(5)
F35 0.133(9) 0.100(7) 0.262(15) 0.044(8) -0.134(10) 0.009(6)
C35 0.121(12) 0.067(8) 0.041(6) -0.016(5) -0.014(7) -0.006(8)
F27 0.320(15) 0.153(9) 0.150(9) 0.046(7) -0.172(10) -0.120(10)
C36 0.064(7) 0.062(6) 0.036(5) -0.014(4) -0.002(5) 0.000(5)
C27 0.056(6) 0.042(5) 0.037(5) 0.000(4) 0.013(4) 0.008(4)
C34 0.082(9) 0.121(12) 0.051(7) -0.022(7) 0.017(6) -0.023(8)
C42 0.048(7) 0.102(10) 0.075(8) 0.012(7) -0.007(6) -0.018(6)
C32 0.146(15) 0.077(9) 0.079(10) -0.020(7) 0.064(10) 0.001(9)
C16 0.072(9) 0.152(14) 0.071(9) -0.043(9) 0.031(7) -0.042(9)
C29 0.083(9) 0.066(7) 0.058(7) -0.009(6) 0.029(6) 0.006(6)
C28 0.076(8) 0.051(6) 0.042(5) -0.002(4) 0.026(5) 0.000(5)
C17 0.132(13) 0.061(8) 0.074(9) 0.016(6) 0.043(9) 0.012(8)
C26 0.078(8) 0.051(6) 0.050(6) -0.002(5) 0.020(5) -0.007(5)
C31 0.062(10) 0.22(2) 0.084(11) -0.025(12) 0.032(8) -0.007(11)
C40 0.067(10) 0.137(15) 0.109(14) 0.031(11) -0.035(9) -0.029(11)
C50 0.099(10) 0.103(10) 0.018(4) -0.001(5) 0.001(5) -0.030(8)
F25 0.191(6) 0.191(6) 0.190(6) -0.026(2) -0.009(2) -0.040(2)
F31 0.121(8) 0.130(8) 0.160(10) -0.097(8) -0.035(7) 0.001(6)

loop_
_atom_type_symbol
_atom_type_description
_atom_type_scat_dispersion_real
_atom_type_scat_dispersion_imag
_atom_type_scat_source
C C 0.0033 0.0016 'International Tables Vol C Tables 4.2.6.8 and 6.1.1.4'
H H 0.0000 0.0000 'International Tables Vol C Tables 4.2.6.8 and 6.1.1.4'
F F 0.0171 0.0103 'International Tables Vol C Tables 4.2.6.8 and 6.1.1.4'
N N 0.0061 0.0033 'International Tables Vol C Tables 4.2.6.8 and 6.1.1.4'
Nd Nd -0.1943 3.0179 'International Tables Vol C Tables 4.2.6.8 and 6.1.1.4'
O O 0.0106 0.0060 'International Tables Vol C Tables 4.2.6.8 and 6.1.1.4'

loop_
_geom_angle_atom_site_label_1
_geom_angle_atom_site_label_2
_geom_angle_atom_site_label_3
_geom_angle
_geom_angle_site_symmetry_1
_geom_angle_site_symmetry_3
_geom_angle_publ_flag
O8 Nd2 O12 98.1(2) . . ?
O8 Nd2 O9 81.2(2) . . ?
O8 Nd2 O11 136.4(2) . . ?
O8 Nd2 O10 136.0(2) . . ?
O8 Nd2 O13 66.4(2) . . ?
O8 Nd2 N6 133.1(2) . 1_545 ?
O8 Nd2 N3 64.0(2) . . ?
O12 Nd2 O9 131.0(2) . . ?
O12 Nd2 O11 70.0(2) . . ?
O12 Nd2 O10 76.0(2) . . ?
O12 Nd2 O13 70.9(2) . . ?
O12 Nd2 N6 128.7(2) . 1_545 ?
O12 Nd2 N3 69.6(2) . . ?
O9 Nd2 O11 138.7(2) . . ?
O9 Nd2 O13 144.3(2) . . ?
O9 Nd2 N6 70.1(2) . 1_545 ?
O9 Nd2 N3 66.4(2) . . ?
O11 Nd2 O13 70.1(2) . . ?
O11 Nd2 N6 70.2(2) . 1_545 ?
O11 Nd2 N3 137.1(2) . . ?
O10 Nd2 O9 71.96(19) . . ?
O10 Nd2 O11 83.2(2) . . ?
O10 Nd2 O13 142.84(19) . . ?
O10 Nd2 N6 68.4(2) . 1_545 ?
O10 Nd2 N3 73.5(2) . . ?
O14 Nd2 O8 76.0(2) . . ?
O14 Nd2 O12 140.4(2) . . ?
O14 Nd2 O9 87.4(2) . . ?
O14 Nd2 O11 87.3(2) . . ?
O14 Nd2 O10 134.7(2) . . ?
O14 Nd2 O13 70.9(2) . . ?
O14 Nd2 N6 66.7(2) . 1_545 ?
O14 Nd2 N3 134.4(2) . . ?
O13 Nd2 N6 122.0(2) . 1_545 ?
O13 Nd2 N3 109.0(2) . . ?
N6 Nd2 N3 128.8(2) 1_545 . ?
O2 Nd1 N2 68.9(2) . . ?
O2 Nd1 N1 65.5(2) . . ?
O3 Nd1 O2 71.8(2) . . ?
O3 Nd1 O4 76.0(2) . . ?
O3 Nd1 O6 143.1(2) . . ?
O3 Nd1 O5 84.2(2) . . ?
O3 Nd1 N2 69.7(2) . . ?
O3 Nd1 N1 72.3(2) . . ?
O7 Nd1 O2 89.0(2) . . ?
O7 Nd1 O3 135.9(2) . . ?
O7 Nd1 O4 137.4(2) . . ?
O7 Nd1 O6 70.4(2) . . ?
O7 Nd1 O5 84.4(2) . . ?
O7 Nd1 N2 66.3(2) . . ?
O7 Nd1 N1 135.3(2) . . ?
O4 Nd1 O2 132.9(2) . . ?
O4 Nd1 N2 128.9(2) . . ?
O4 Nd1 N1 72.5(2) . . ?
O1 Nd1 O2 76.0(2) . . ?
O1 Nd1 O3 134.2(2) . . ?
O1 Nd1 O7 73.7(2) . . ?
O1 Nd1 O4 105.0(2) . . ?
O1 Nd1 O6 69.5(2) . . ?
O1 Nd1 O5 140.2(2) . . ?
O1 Nd1 N2 126.1(2) . . ?
O1 Nd1 N1 65.1(2) . . ?
O6 Nd1 O2 143.5(2) . . ?
O6 Nd1 O4 69.5(2) . . ?
O6 Nd1 O5 72.0(2) . . ?
O6 Nd1 N2 123.9(2) . . ?
O6 Nd1 N1 108.3(2) . . ?
O5 Nd1 O2 137.4(2) . . ?
O5 Nd1 O4 69.8(2) . . ?
O5 Nd1 N2 70.0(2) . . ?
O5 Nd1 N1 139.3(2) . . ?
N2 Nd1 N1 127.4(2) . . ?
C46 O2 Nd1 133.4(6) . . ?
C48 O3 Nd1 134.3(6) . . ?
N8 O8 Nd2 128.9(6) . . ?
C51 O12 Nd2 134.2(6) . . ?
C43 O7 Nd1 136.3(6) . . ?
C63 O9 Nd2 133.8(6) . . ?
C53 O11 Nd2 132.6(7) . . ?
C61 O10 Nd2 133.8(6) . . ?
C58 O14 Nd2 135.4(6) . . ?
C38 O4 Nd1 132.7(6) . . ?
N4 O1 Nd1 131.9(5) . . ?
C41 O6 Nd1 136.7(7) . . ?
C56 O13 Nd2 133.4(7) . . ?
C36 O5 Nd1 132.3(6) . . ?
C1 N6 Nd2 121.4(6) . 1_565 ?
C5 N6 Nd2 122.3(6) . 1_565 ?
C5 N6 C1 116.2(9) . . ?
C19 N2 Nd1 122.4(6) . . ?
C19 N2 C18 116.4(8) . . ?
C18 N2 Nd1 121.2(6) . . ?
C9 N1 Nd1 129.3(6) . . ?
C10 N1 Nd1 113.2(6) . . ?
C10 N1 C9 116.0(8) . . ?
O1 N4 C12 118.5(8) . . ?
O1 N4 C11 127.7(8) . . ?
C11 N4 C12 113.8(8) . . ?
C24 N3 Nd2 113.4(6) . . ?
C24 N3 C27 116.6(8) . . ?
C27 N3 Nd2 128.8(6) . . ?
O16 N5 C11 126.2(9) . . ?
O16 N5 C13 121.6(8) . . ?
C11 N5 C13 111.3(8) . . ?
C4 C3 H3 121.2 . . ?
C2 C3 H3 121.2 . . ?
C2 C3 C4 117.6(9) . . ?
C3 C4 C6 120.9(9) . . ?
C5 C4 C3 117.4(8) . . ?
C5 C4 C6 121.6(8) . . ?
O8 N8 C30 119.0(8) . . ?
O8 N8 C28 127.4(8) . . ?
C28 N8 C30 113.3(8) . . ?
C21 C20 H20 120.4 . . ?
C21 C20 C18 119.2(9) . . ?
C18 C20 H20 120.4 . . ?
O15 N7 C29 121.1(9) . . ?
O15 N7 C28 127.0(9) . . ?
C28 N7 C29 110.6(9) . . ?
N2 C19 H19 117.6 . . ?
N2 C19 C22 124.8(8) . . ?
C22 C19 H19 117.6 . . ?
C3 C2 H2 119.7 . . ?
C1 C2 C3 120.5(8) . . ?
C1 C2 H2 119.7 . . ?
F7 C39 C38 109.3(10) . . ?
F9 C39 F7 103.6(10) . . ?
F9 C39 C38 114.8(10) . . ?
F8 C39 F7 104.8(12) . . ?
F8 C39 F9 111.4(11) . . ?
F8 C39 C38 112.1(9) . . ?
C19 C22 C23 120.6(8) . . ?
C21 C22 C19 116.9(8) . . ?
C21 C22 C23 122.3(8) . . ?
N4 C12 C13 100.2(8) . . ?
N4 C12 C17 103.9(8) . . ?
C13 C12 C17 112.0(11) . . ?
C16 C12 N4 110.3(9) . . ?
C16 C12 C13 117.7(10) . . ?
C16 C12 C17 111.3(12) . . ?
N6 C1 C2 123.4(9) . . ?
N6 C1 H1 118.3 . . ?
C2 C1 H1 118.3 . . ?
N4 C11 N5 106.3(8) . . ?
N4 C11 C9 128.7(8) . . ?
N5 C11 C9 124.9(9) . . ?
C24 C23 C22 119.4(8) . . ?
C24 C23 C25 117.0(8) . . ?
C25 C23 C22 123.3(9) . . ?
C51 C52 H52 119.0 . . ?
C53 C52 H52 119.0 . . ?
C53 C52 C51 122.1(8) . . ?
N3 C24 C23 125.3(8) . . ?
N3 C24 H24 117.4 . . ?
C23 C24 H24 117.4 . . ?
C20 C21 C22 119.9(9) . . ?
C20 C21 H21 120.0 . . ?
C22 C21 H21 120.0 . . ?
N8 C30 C32 110.7(9) . . ?
N8 C30 C29 100.3(8) . . ?
N8 C30 C31 104.3(10) . . ?
C32 C30 C29 115.2(11) . . ?
C31 C30 C32 111.0(13) . . ?
C31 C30 C29 114.1(12) . . ?
N1 C9 C11 116.1(8) . . ?
N1 C9 C8 122.7(8) . . ?
C8 C9 C11 121.1(8) . . ?
F24 C60 F23 106.4(9) . . ?
F24 C60 C61 109.6(10) . . ?
F23 C60 C61 108.2(10) . . ?
F22 C60 F24 109.7(11) . . ?
F22 C60 F23 108.7(12) . . ?
F22 C60 C61 114.0(9) . . ?
O12 C51 C52 127.6(9) . . ?
O12 C51 C50 114.7(10) . . ?
C52 C51 C50 117.7(8) . . ?
N6 C5 C4 124.8(9) . . ?
N6 C5 H5 117.6 . . ?
C4 C5 H5 117.6 . . ?
C10 C6 C4 120.4(8) . . ?
C10 C6 C7 116.0(9) . . ?
C7 C6 C4 123.6(9) . . ?
O4 C38 C39 113.7(9) . . ?
O4 C38 C37 129.7(9) . . ?
C37 C38 C39 116.6(9) . . ?
C61 C62 H62 119.1 . . ?
C61 C62 C63 121.9(9) . . ?
C63 C62 H62 119.1 . . ?
F30 C54 F28 107.0(9) . . ?
F30 C54 C53 113.8(10) . . ?
F28 C54 C53 111.0(9) . . ?
F29 C54 F30 107.0(10) . . ?
F29 C54 F28 105.4(11) . . ?
F29 C54 C53 112.2(9) . . ?
H33A C33 H33B 109.5 . . ?
H33A C33 H33C 109.5 . . ?
H33B C33 H33C 109.5 . . ?
C29 C33 H33A 109.5 . . ?
C29 C33 H33B 109.5 . . ?
C29 C33 H33C 109.5 . . ?
N2 C18 C20 122.6(8) . . ?
N2 C18 H18 118.7 . . ?
C20 C18 H18 118.7 . . ?
F6 C49 C48 109.0(12) . . ?
F5 C49 F6 106.3(11) . . ?
F5 C49 F4 110.4(16) . . ?
F5 C49 C48 110.1(11) . . ?
F4 C49 F6 107.6(12) . . ?
F4 C49 C48 113.1(11) . . ?
F17 C44 C43 111.5(11) . . ?
F17 C44 F16 104.5(13) . . ?
F18 C44 F17 110.8(13) . . ?
F18 C44 C43 113.6(10) . . ?
F18 C44 F16 102.3(13) . . ?
F16 C44 C43 113.3(11) . . ?
N1 C10 C6 125.5(8) . . ?
N1 C10 H10 117.2 . . ?
C6 C10 H10 117.2 . . ?
O3 C48 C49 113.1(10) . . ?
O3 C48 C47 127.3(10) . . ?
C47 C48 C49 119.6(11) . . ?
F32 C59 C58 109.3(12) . . ?
F32 C59 F31 102.1(12) . . ?
F33 C59 F32 111.8(12) . . ?
F33 C59 C58 116.5(10) . . ?
F33 C59 F31 105.0(14) . . ?
F31 C59 C58 111.2(9) . . ?
O7 C43 C44 114.0(9) . . ?
O7 C43 C42 128.2(10) . . ?
C42 C43 C44 117.7(11) . . ?
O11 C53 C52 128.1(9) . . ?
O11 C53 C54 113.0(9) . . ?
C52 C53 C54 118.9(8) . . ?
O13 C56 C57 128.2(9) . . ?
O13 C56 C55 113.3(10) . . ?
C57 C56 C55 118.4(10) . . ?
C9 C8 H8 120.3 . . ?
C7 C8 C9 119.3(9) . . ?
C7 C8 H8 120.3 . . ?
O14 C58 C59 114.4(9) . . ?
O14 C58 C57 128.4(9) . . ?
C57 C58 C59 117.2(9) . . ?
O10 C61 C60 113.5(8) . . ?
O10 C61 C62 129.7(9) . . ?
C62 C61 C60 116.8(9) . . ?
O2 C46 C45 112.2(9) . . ?
O2 C46 C47 127.5(10) . . ?
C47 C46 C45 120.1(10) . . ?
C56 C57 H57 118.9 . . ?
C58 C57 C56 122.1(9) . . ?
C58 C57 H57 118.9 . . ?
F1 C45 F2 106.7(12) . . ?
F1 C45 F3 110.6(13) . . ?
F1 C45 C46 113.3(12) . . ?
F2 C45 C46 109.2(11) . . ?
F3 C45 F2 103.6(14) . . ?
F3 C45 C46 112.8(10) . . ?
F21 C64 F19 107.4(11) . . ?
F21 C64 C63 115.0(10) . . ?
F20 C64 F21 108.2(11) . . ?
F20 C64 F19 105.7(11) . . ?
F20 C64 C63 111.5(10) . . ?
F19 C64 C63 108.6(11) . . ?
F36 C55 C56 111.6(10) . . ?
F36 C55 F35 108.0(12) . . ?
F34 C55 F36 106.3(13) . . ?
F34 C55 C56 114.0(10) . . ?
F34 C55 F35 106.3(13) . . ?
F35 C55 C56 110.3(12) . . ?
O6 C41 C42 127.1(11) . . ?
O6 C41 C40 112.6(11) . . ?
C42 C41 C40 120.3(12) . . ?
H14A C14 H14B 109.5 . . ?
H14A C14 H14C 109.5 . . ?
H14B C14 H14C 109.5 . . ?
C13 C14 H14A 109.5 . . ?
C13 C14 H14B 109.5 . . ?
C13 C14 H14C 109.5 . . ?
N5 C13 C12 100.2(8) . . ?
N5 C13 C14 106.5(10) . . ?
C12 C13 C14 112.9(11) . . ?
C15 C13 N5 110.7(10) . . ?
C15 C13 C12 117.6(11) . . ?
C15 C13 C14 108.3(10) . . ?
C13 C15 H15A 109.5 . . ?
C13 C15 H15B 109.5 . . ?
C13 C15 H15C 109.5 . . ?
H15A C15 H15B 109.5 . . ?
H15A C15 H15C 109.5 . . ?
H15B C15 H15C 109.5 . . ?
C48 C47 H47 117.2 . . ?
C46 C47 C48 125.6(11) . . ?
C46 C47 H47 117.2 . . ?
C6 C7 H7 119.8 . . ?
C8 C7 C6 120.4(10) . . ?
C8 C7 H7 119.8 . . ?
O9 C63 C62 128.8(8) . . ?
O9 C63 C64 114.8(9) . . ?
C62 C63 C64 116.4(9) . . ?
C38 C37 H37 119.7 . . ?
C36 C37 C38 120.5(9) . . ?
C36 C37 H37 119.7 . . ?
C23 C25 H25 120.0 . . ?
C26 C25 C23 120.0(9) . . ?
C26 C25 H25 120.0 . . ?
F12 C35 C36 110.5(11) . . ?
F11 C35 F12 105.0(11) . . ?
F11 C35 C36 110.5(11) . . ?
F10 C35 F12 108.9(12) . . ?
F10 C35 F11 107.2(13) . . ?
F10 C35 C36 114.2(10) . . ?
O5 C36 C37 128.6(10) . . ?
O5 C36 C35 112.6(9) . . ?
C37 C36 C35 118.6(9) . . ?
N3 C27 C28 116.4(8) . . ?
N3 C27 C26 123.0(8) . . ?
C26 C27 C28 120.6(9) . . ?
H34A C34 H34B 109.5 . . ?
H34A C34 H34C 109.5 . . ?
H34B C34 H34C 109.5 . . ?
C29 C34 H34A 109.5 . . ?
C29 C34 H34B 109.5 . . ?
C29 C34 H34C 109.5 . . ?
C43 C42 C41 121.1(12) . . ?
C43 C42 H42 119.4 . . ?
C41 C42 H42 119.4 . . ?
C30 C32 H32A 109.5 . . ?
C30 C32 H32B 109.5 . . ?
C30 C32 H32C 109.5 . . ?
H32A C32 H32B 109.5 . . ?
H32A C32 H32C 109.5 . . ?
H32B C32 H32C 109.5 . . ?
C12 C16 H16A 109.5 . . ?
C12 C16 H16B 109.5 . . ?
C12 C16 H16C 109.5 . . ?
H16A C16 H16B 109.5 . . ?
H16A C16 H16C 109.5 . . ?
H16B C16 H16C 109.5 . . ?
N7 C29 C30 99.8(9) . . ?
N7 C29 C34 107.3(11) . . ?
C30 C29 C34 114.0(11) . . ?
C33 C29 N7 108.7(10) . . ?
C33 C29 C30 117.9(11) . . ?
C33 C29 C34 108.2(11) . . ?
N8 C28 N7 107.4(8) . . ?
N8 C28 C27 126.9(9) . . ?
N7 C28 C27 125.5(9) . . ?
C12 C17 H17A 109.5 . . ?
C12 C17 H17B 109.5 . . ?
C12 C17 H17C 109.5 . . ?
H17A C17 H17B 109.5 . . ?
H17A C17 H17C 109.5 . . ?
H17B C17 H17C 109.5 . . ?
C25 C26 C27 118.1(9) . . ?
C25 C26 H26 121.0 . . ?
C27 C26 H26 121.0 . . ?
C30 C31 H31A 109.5 . . ?
C30 C31 H31B 109.5 . . ?
C30 C31 H31C 109.5 . . ?
H31A C31 H31B 109.5 . . ?
H31A C31 H31C 109.5 . . ?
H31B C31 H31C 109.5 . . ?
F14 C40 C41 111.1(13) . . ?
F15 C40 F14 107.0(17) . . ?
F15 C40 C41 112.2(15) . . ?
F15 C40 F13 112.4(16) . . ?
F13 C40 F14 104.0(16) . . ?
F13 C40 C41 109.8(16) . . ?
F26 C50 C51 116.8(9) . . ?
F26 C50 F25 98.6(14) . . ?
F27 C50 F26 114.9(13) . . ?
F27 C50 C51 116.5(13) . . ?
F27 C50 F25 98.4(13) . . ?
F25 C50 C51 107.5(13) . . ?

loop_
_geom_bond_atom_site_label_1
_geom_bond_atom_site_label_2
_geom_bond_distance
_geom_bond_site_symmetry_2
_geom_bond_publ_flag
Nd2 O8 2.403(6) . ?
Nd2 O12 2.433(6) . ?
Nd2 O9 2.447(5) . ?
Nd2 O11 2.451(6) . ?
Nd2 O10 2.446(6) . ?
Nd2 O14 2.402(6) . ?
Nd2 O13 2.470(6) . ?
Nd2 N6 2.728(8) 1_545 ?
Nd2 N3 2.796(8) . ?
Nd1 O2 2.454(6) . ?
Nd1 O3 2.426(6) . ?
Nd1 O7 2.419(7) . ?
Nd1 O4 2.451(6) . ?
Nd1 O1 2.381(6) . ?
Nd1 O6 2.429(8) . ?
Nd1 O5 2.450(6) . ?
Nd1 N2 2.686(7) . ?
Nd1 N1 2.792(8) . ?
O2 C46 1.243(12) . ?
F6 C49 1.340(16) . ?
O3 C48 1.242(13) . ?
O8 N8 1.279(10) . ?
F24 C60 1.308(15) . ?
O12 C51 1.252(10) . ?
F30 C54 1.314(11) . ?
O7 C43 1.250(13) . ?
O9 C63 1.233(11) . ?
O11 C53 1.258(10) . ?
F21 C64 1.312(14) . ?
O10 C61 1.220(11) . ?
O14 C58 1.238(11) . ?
F7 C39 1.322(15) . ?
F20 C64 1.307(15) . ?
O4 C38 1.234(11) . ?
O1 N4 1.291(10) . ?
F28 C54 1.315(13) . ?
F19 C64 1.326(16) . ?
F23 C60 1.344(15) . ?
O6 C41 1.251(14) . ?
O13 C56 1.230(12) . ?
O5 C36 1.278(11) . ?
F22 C60 1.301(13) . ?
F29 C54 1.304(14) . ?
O16 N5 1.261(11) . ?
F36 C55 1.312(16) . ?
N6 C1 1.348(11) . ?
N6 C5 1.334(12) . ?
N2 C19 1.321(11) . ?
N2 C18 1.354(11) . ?
N1 C9 1.357(11) . ?
N1 C10 1.325(12) . ?
F5 C49 1.314(18) . ?
F12 C35 1.336(17) . ?
N4 C12 1.500(12) . ?
N4 C11 1.319(12) . ?
N3 C24 1.334(11) . ?
N3 C27 1.339(11) . ?
F9 C39 1.308(13) . ?
F11 C35 1.321(17) . ?
F1 C45 1.259(16) . ?
F17 C44 1.252(14) . ?
N5 C11 1.377(11) . ?
N5 C13 1.490(15) . ?
C3 H3 0.9500 . ?
C3 C4 1.405(12) . ?
C3 C2 1.386(14) . ?
F32 C59 1.289(15) . ?
F33 C59 1.234(13) . ?
C4 C5 1.389(14) . ?
C4 C6 1.466(13) . ?
N8 C30 1.506(11) . ?
N8 C28 1.313(13) . ?
F2 C45 1.346(18) . ?
O15 N7 1.248(12) . ?
F14 C40 1.334(19) . ?
C20 H20 0.9500 . ?
C20 C21 1.364(13) . ?
C20 C18 1.376(13) . ?
F18 C44 1.250(14) . ?
N7 C29 1.518(14) . ?
N7 C28 1.375(12) . ?
C19 H19 0.9500 . ?
C19 C22 1.393(12) . ?
C2 H2 0.9500 . ?
C2 C1 1.354(14) . ?
C39 F8 1.269(14) . ?
C39 C38 1.533(14) . ?
F26 C50 1.255(14) . ?
C22 C23 1.485(12) . ?
C22 C21 1.372(13) . ?
C12 C13 1.525(16) . ?
C12 C16 1.488(17) . ?
C12 C17 1.559(17) . ?
F3 C45 1.295(14) . ?
C1 H1 0.9500 . ?
F10 C35 1.305(13) . ?
C11 C9 1.464(13) . ?
C23 C24 1.366(13) . ?
C23 C25 1.386(14) . ?
C52 H52 0.9500 . ?
C52 C51 1.387(15) . ?
C52 C53 1.372(14) . ?
C24 H24 0.9500 . ?
C21 H21 0.9500 . ?
C30 C32 1.522(18) . ?
C30 C29 1.526(16) . ?
C30 C31 1.52(2) . ?
C9 C8 1.364(14) . ?
C60 C61 1.551(14) . ?
C51 C50 1.507(16) . ?
C5 H5 0.9500 . ?
C6 C10 1.380(14) . ?
C6 C7 1.383(13) . ?
F4 C49 1.314(16) . ?
C38 C37 1.397(14) . ?
F34 C55 1.251(15) . ?
C62 H62 0.9500 . ?
C62 C61 1.392(13) . ?
C62 C63 1.401(14) . ?
C54 C53 1.515(15) . ?
C33 H33A 0.9800 . ?
C33 H33B 0.9800 . ?
C33 H33C 0.9800 . ?
C33 C29 1.499(16) . ?
C18 H18 0.9500 . ?
C49 C48 1.540(16) . ?
C44 C43 1.524(16) . ?
C44 F16 1.317(16) . ?
C10 H10 0.9500 . ?
C48 C47 1.369(15) . ?
C59 C58 1.537(15) . ?
C59 F31 1.295(16) . ?
C43 C42 1.392(16) . ?
C56 C57 1.394(16) . ?
C56 C55 1.534(15) . ?
C8 H8 0.9500 . ?
C8 C7 1.356(13) . ?
C58 C57 1.377(15) . ?
C46 C45 1.536(15) . ?
C46 C47 1.354(15) . ?
C57 H57 0.9500 . ?
C64 C63 1.530(13) . ?
C55 F35 1.325(16) . ?
C41 C42 1.408(17) . ?
C41 C40 1.530(18) . ?
C14 H14A 0.9800 . ?
C14 H14B 0.9800 . ?
C14 H14C 0.9800 . ?
C14 C13 1.541(18) . ?
F15 C40 1.26(2) . ?
F13 C40 1.31(2) . ?
C13 C15 1.477(16) . ?
C15 H15A 0.9800 . ?
C15 H15B 0.9800 . ?
C15 H15C 0.9800 . ?
C47 H47 0.9500 . ?
C7 H7 0.9500 . ?
C37 H37 0.9500 . ?
C37 C36 1.358(14) . ?
C25 H25 0.9500 . ?
C25 C26 1.374(15) . ?
C35 C36 1.542(16) . ?
F27 C50 1.195(15) . ?
C27 C28 1.470(13) . ?
C27 C26 1.391(14) . ?
C34 H34A 0.9800 . ?
C34 H34B 0.9800 . ?
C34 H34C 0.9800 . ?
C34 C29 1.58(2) . ?
C42 H42 0.9500 . ?
C32 H32A 0.9800 . ?
C32 H32B 0.9800 . ?
C32 H32C 0.9800 . ?
C16 H16A 0.9800 . ?
C16 H16B 0.9800 . ?
C16 H16C 0.9800 . ?
C17 H17A 0.9800 . ?
C17 H17B 0.9800 . ?
C17 H17C 0.9800 . ?
C26 H26 0.9500 . ?
C31 H31A 0.9800 . ?
C31 H31B 0.9800 . ?
C31 H31C 0.9800 . ?
C50 F25 1.29(2) . ?

loop_
_geom_torsion_atom_site_label_1
_geom_torsion_atom_site_label_2
_geom_torsion_atom_site_label_3
_geom_torsion_atom_site_label_4
_geom_torsion
_geom_torsion_site_symmetry_1
_geom_torsion_site_symmetry_2
_geom_torsion_site_symmetry_3
_geom_torsion_site_symmetry_4
_geom_torsion_publ_flag
Nd2 O8 N8 C30 -135.0(8) . . . . ?
Nd2 O8 N8 C28 51.1(15) . . . . ?
Nd2 O12 C51 C52 -14.8(15) . . . . ?
Nd2 O12 C51 C50 165.8(7) . . . . ?
Nd2 O9 C63 C62 -1.0(19) . . . . ?
Nd2 O9 C63 C64 -179.5(8) . . . . ?
Nd2 O11 C53 C52 20.5(14) . . . . ?
Nd2 O11 C53 C54 -161.9(7) . . . . ?
Nd2 O10 C61 C60 177.6(8) . . . . ?
Nd2 O10 C61 C62 -1.0(19) . . . . ?
Nd2 O14 C58 C59 169.5(8) . . . . ?
Nd2 O14 C58 C57 -9.0(18) . . . . ?
Nd2 O13 C56 C57 7.5(17) . . . . ?
Nd2 O13 C56 C55 -176.4(7) . . . . ?
Nd2 N6 C1 C2 178.5(7) 1_565 . . . ?
Nd2 N6 C5 C4 -177.7(7) 1_565 . . . ?
Nd2 N3 C24 C23 -167.0(7) . . . . ?
Nd2 N3 C27 C28 -15.7(14) . . . . ?
Nd2 N3 C27 C26 164.4(9) . . . . ?
Nd1 O2 C46 C45 177.0(8) . . . . ?
Nd1 O2 C46 C47 0.1(18) . . . . ?
Nd1 O3 C48 C49 -177.8(8) . . . . ?
Nd1 O3 C48 C47 1.7(18) . . . . ?
Nd1 O7 C43 C44 178.6(7) . . . . ?
Nd1 O7 C43 C42 -4.1(18) . . . . ?
Nd1 O4 C38 C39 164.7(7) . . . . ?
Nd1 O4 C38 C37 -17.2(17) . . . . ?
Nd1 O1 N4 C12 -131.9(7) . . . . ?
Nd1 O1 N4 C11 46.4(12) . . . . ?
Nd1 O6 C41 C42 -1(2) . . . . ?
Nd1 O6 C41 C40 177.3(11) . . . . ?
Nd1 O5 C36 C37 21.0(18) . . . . ?
Nd1 O5 C36 C35 -164.9(8) . . . . ?
Nd1 N2 C19 C22 -177.2(7) . . . . ?
Nd1 N2 C18 C20 178.1(8) . . . . ?
Nd1 N1 C9 C11 -20.6(11) . . . . ?
Nd1 N1 C9 C8 163.6(7) . . . . ?
Nd1 N1 C10 C6 -167.7(8) . . . . ?
O2 C46 C45 F1 -63.2(16) . . . . ?
O2 C46 C45 F2 55.6(14) . . . . ?
O2 C46 C45 F3 170.3(13) . . . . ?
O2 C46 C47 C48 -3(2) . . . . ?
F6 C49 C48 O3 -64.5(15) . . . . ?
F6 C49 C48 C47 115.9(13) . . . . ?
O3 C48 C47 C46 2(2) . . . . ?
O8 N8 C30 C32 40.1(15) . . . . ?
O8 N8 C30 C29 162.3(10) . . . . ?
O8 N8 C30 C31 -79.4(14) . . . . ?
O8 N8 C28 N7 -178.8(11) . . . . ?
O8 N8 C28 C27 6(2) . . . . ?
F24 C60 C61 O10 -61.6(13) . . . . ?
F24 C60 C61 C62 117.2(11) . . . . ?
O12 C51 C50 F26 -13.1(17) . . . . ?
O12 C51 C50 F27 -154.4(14) . . . . ?
O12 C51 C50 F25 96.5(13) . . . . ?
F30 C54 C53 O11 -169.2(9) . . . . ?
F30 C54 C53 C52 8.7(15) . . . . ?
O7 C43 C42 C41 2(2) . . . . ?
F21 C64 C63 O9 174.2(11) . . . . ?
F21 C64 C63 C62 -4.4(18) . . . . ?
O14 C58 C57 C56 -3(2) . . . . ?
F7 C39 C38 O4 68.4(12) . . . . ?
F7 C39 C38 C37 -110.0(12) . . . . ?
F20 C64 C63 O9 50.6(16) . . . . ?
F20 C64 C63 C62 -128.1(12) . . . . ?
O4 C38 C37 C36 -3.0(19) . . . . ?
O1 N4 C12 C13 -161.2(8) . . . . ?
O1 N4 C12 C16 -36.5(13) . . . . ?
O1 N4 C12 C17 82.8(11) . . . . ?
O1 N4 C11 N5 177.8(8) . . . . ?
O1 N4 C11 C9 1.2(16) . . . . ?
F28 C54 C53 O11 70.1(12) . . . . ?
F28 C54 C53 C52 -112.0(11) . . . . ?
F19 C64 C63 O9 -65.5(14) . . . . ?
F19 C64 C63 C62 115.8(12) . . . . ?
F23 C60 C61 O10 54.0(14) . . . . ?
F23 C60 C61 C62 -127.2(11) . . . . ?
O6 C41 C42 C43 1(2) . . . . ?
O6 C41 C40 F14 174.0(15) . . . . ?
O6 C41 C40 F15 54(2) . . . . ?
O6 C41 C40 F13 -71.5(17) . . . . ?
O13 C56 C57 C58 4(2) . . . . ?
O13 C56 C55 F36 -87.6(13) . . . . ?
O13 C56 C55 F34 32.9(17) . . . . ?
O13 C56 C55 F35 152.4(12) . . . . ?
F22 C60 C61 O10 175.1(12) . . . . ?
F22 C60 C61 C62 -6.1(18) . . . . ?
F29 C54 C53 O11 -47.5(12) . . . . ?
F29 C54 C53 C52 130.4(10) . . . . ?
O16 N5 C11 N4 174.4(10) . . . . ?
O16 N5 C11 C9 -8.8(16) . . . . ?
O16 N5 C13 C12 -162.2(10) . . . . ?
O16 N5 C13 C14 80.1(13) . . . . ?
O16 N5 C13 C15 -37.4(16) . . . . ?
N2 C19 C22 C23 173.7(9) . . . . ?
N2 C19 C22 C21 -1.1(15) . . . . ?
N1 C9 C8 C7 3.2(15) . . . . ?
F5 C49 C48 O3 51.7(15) . . . . ?
F5 C49 C48 C47 -127.9(13) . . . . ?
F12 C35 C36 O5 -53.3(14) . . . . ?
F12 C35 C36 C37 121.5(12) . . . . ?
N4 C12 C13 N5 -26.0(10) . . . . ?
N4 C12 C13 C14 86.9(11) . . . . ?
N4 C12 C13 C15 -145.9(11) . . . . ?
N4 C11 C9 N1 -9.3(14) . . . . ?
N4 C11 C9 C8 166.6(10) . . . . ?
N3 C27 C28 N8 -18.6(19) . . . . ?
N3 C27 C28 N7 166.7(12) . . . . ?
N3 C27 C26 C25 0.8(18) . . . . ?
F9 C39 C38 O4 -175.8(10) . . . . ?
F9 C39 C38 C37 5.8(16) . . . . ?
F11 C35 C36 O5 62.5(15) . . . . ?
F11 C35 C36 C37 -122.6(12) . . . . ?
F17 C44 C43 O7 69.2(15) . . . . ?
F17 C44 C43 C42 -108.5(15) . . . . ?
N5 C11 C9 N1 174.7(9) . . . . ?
N5 C11 C9 C8 -9.4(15) . . . . ?
C3 C4 C5 N6 -0.3(14) . . . . ?
C3 C4 C6 C10 38.5(13) . . . . ?
C3 C4 C6 C7 -143.5(10) . . . . ?
C3 C2 C1 N6 -1.2(15) . . . . ?
F32 C59 C58 O14 81.3(14) . . . . ?
F32 C59 C58 C57 -100.0(14) . . . . ?
F33 C59 C58 O14 -150.9(14) . . . . ?
F33 C59 C58 C57 27.9(19) . . . . ?
C4 C3 C2 C1 0.1(15) . . . . ?
C4 C6 C10 N1 178.1(9) . . . . ?
C4 C6 C7 C8 -176.0(9) . . . . ?
N8 C30 C29 N7 26.8(11) . . . . ?
N8 C30 C29 C33 144.2(11) . . . . ?
N8 C30 C29 C34 -87.3(11) . . . . ?
O15 N7 C29 C30 165.8(13) . . . . ?
O15 N7 C29 C33 41.7(19) . . . . ?
O15 N7 C29 C34 -75.1(16) . . . . ?
O15 N7 C28 N8 -179.9(14) . . . . ?
O15 N7 C28 C27 -4(2) . . . . ?
F18 C44 C43 O7 -57.0(15) . . . . ?
F18 C44 C43 C42 125.4(14) . . . . ?
C19 N2 C18 C20 -1.0(15) . . . . ?
C19 C22 C23 C24 -138.6(10) . . . . ?
C19 C22 C23 C25 34.9(15) . . . . ?
C19 C22 C21 C20 -0.7(15) . . . . ?
C2 C3 C4 C5 0.6(13) . . . . ?
C2 C3 C4 C6 -176.2(9) . . . . ?
C39 C38 C37 C36 175.1(11) . . . . ?
F8 C39 C38 O4 -47.3(16) . . . . ?
F8 C39 C38 C37 134.3(13) . . . . ?
C22 C23 C24 N3 174.0(9) . . . . ?
C22 C23 C25 C26 -175.1(11) . . . . ?
C12 N4 C11 N5 -3.9(11) . . . . ?
C12 N4 C11 C9 179.5(9) . . . . ?
C1 N6 C5 C4 -0.7(13) . . . . ?
F10 C35 C36 O5 -176.5(13) . . . . ?
F10 C35 C36 C37 -2(2) . . . . ?
C11 N4 C12 C13 20.3(11) . . . . ?
C11 N4 C12 C16 145.1(11) . . . . ?
C11 N4 C12 C17 -95.6(11) . . . . ?
C11 N5 C13 C12 27.2(12) . . . . ?
C11 N5 C13 C14 -90.5(11) . . . . ?
C11 N5 C13 C15 152.1(10) . . . . ?
C11 C9 C8 C7 -172.4(9) . . . . ?
C23 C22 C21 C20 -175.4(10) . . . . ?
C23 C25 C26 C27 1.0(18) . . . . ?
C52 C51 C50 F26 167.4(12) . . . . ?
C52 C51 C50 F27 26.1(18) . . . . ?
C52 C51 C50 F25 -83.0(15) . . . . ?
C24 N3 C27 C28 177.9(9) . . . . ?
C24 N3 C27 C26 -2.0(15) . . . . ?
C24 C23 C25 C26 -1.4(16) . . . . ?
C21 C20 C18 N2 -0.7(16) . . . . ?
C21 C22 C23 C24 35.8(14) . . . . ?
C21 C22 C23 C25 -150.7(11) . . . . ?
C30 N8 C28 N7 7.0(15) . . . . ?
C30 N8 C28 C27 -168.5(11) . . . . ?
C9 N1 C10 C6 -0.4(14) . . . . ?
C9 C8 C7 C6 -3.5(15) . . . . ?
C51 C52 C53 O11 0.2(16) . . . . ?
C51 C52 C53 C54 -177.3(9) . . . . ?
C5 N6 C1 C2 1.5(13) . . . . ?
C5 C4 C6 C10 -138.2(9) . . . . ?
C5 C4 C6 C7 39.8(13) . . . . ?
C6 C4 C5 N6 176.5(8) . . . . ?
F4 C49 C48 O3 175.8(13) . . . . ?
F4 C49 C48 C47 -4(2) . . . . ?
C38 C37 C36 O5 0.9(19) . . . . ?
C38 C37 C36 C35 -172.9(11) . . . . ?
C18 N2 C19 C22 1.9(15) . . . . ?
C18 C20 C21 C22 1.5(16) . . . . ?
C49 C48 C47 C46 -178.5(13) . . . . ?
C44 C43 C42 C41 178.9(12) . . . . ?
C10 N1 C9 C11 174.6(8) . . . . ?
C10 N1 C9 C8 -1.2(13) . . . . ?
C10 C6 C7 C8 2.0(14) . . . . ?
C59 C58 C57 C56 178.4(11) . . . . ?
C53 C52 C51 O12 -3.4(15) . . . . ?
C53 C52 C51 C50 176.1(10) . . . . ?
C61 C62 C63 O9 2(2) . . . . ?
C61 C62 C63 C64 -179.8(11) . . . . ?
F16 C44 C43 O7 -173.2(13) . . . . ?
F16 C44 C43 C42 9.1(18) . . . . ?
C57 C56 C55 F36 89.0(15) . . . . ?
C57 C56 C55 F34 -150.6(13) . . . . ?
C57 C56 C55 F35 -31.0(17) . . . . ?
C45 C46 C47 C48 -179.5(13) . . . . ?
C55 C56 C57 C58 -172.4(11) . . . . ?
C13 N5 C11 N4 -15.5(12) . . . . ?
C13 N5 C11 C9 161.3(10) . . . . ?
C47 C46 C45 F1 113.9(14) . . . . ?
C47 C46 C45 F2 -127.2(13) . . . . ?
C47 C46 C45 F3 -13(2) . . . . ?
C7 C6 C10 N1 0.0(14) . . . . ?
C63 C62 C61 O10 -1(2) . . . . ?
C63 C62 C61 C60 -179.3(11) . . . . ?
C25 C23 C24 N3 0.2(15) . . . . ?
C27 N3 C24 C23 1.5(14) . . . . ?
C42 C41 C40 F14 -7(2) . . . . ?
C42 C41 C40 F15 -127.0(17) . . . . ?
C42 C41 C40 F13 107.3(17) . . . . ?
C32 C30 C29 N7 145.6(11) . . . . ?
C32 C30 C29 C33 -97.0(14) . . . . ?
C32 C30 C29 C34 31.6(13) . . . . ?
C16 C12 C13 N5 -145.5(11) . . . . ?
C16 C12 C13 C14 -32.7(15) . . . . ?
C16 C12 C13 C15 94.5(15) . . . . ?
C29 N7 C28 N8 12.9(15) . . . . ?
C29 N7 C28 C27 -171.6(12) . . . . ?
C28 N8 C30 C32 -145.2(13) . . . . ?
C28 N8 C30 C29 -23.0(13) . . . . ?
C28 N8 C30 C31 95.3(14) . . . . ?
C28 N7 C29 C30 -26.1(14) . . . . ?
C28 N7 C29 C33 -150.2(12) . . . . ?
C28 N7 C29 C34 93.0(13) . . . . ?
C28 C27 C26 C25 -179.1(11) . . . . ?
C17 C12 C13 N5 83.7(11) . . . . ?
C17 C12 C13 C14 -163.5(10) . . . . ?
C17 C12 C13 C15 -36.3(15) . . . . ?
C26 C27 C28 N8 161.3(12) . . . . ?
C26 C27 C28 N7 -13(2) . . . . ?
C31 C30 C29 N7 -84.2(12) . . . . ?
C31 C30 C29 C33 33.2(16) . . . . ?
C31 C30 C29 C34 161.8(11) . . . . ?
C40 C41 C42 C43 -177.6(15) . . . . ?
F31 C59 C58 O14 -30.7(15) . . . . ?
F31 C59 C58 C57 148.0(12) . . . . ?
